data_7712137
loop_
_publ_author_name
'Watson, Lachlan J.'
'Hill, Anthony F.'

_publ_section_title
;
 C-H activation in bimetallic rhodium complexes to afford N-heterocyclic
 carbene pincer complexes.
;
_journal_issue 7
_journal_name_full 'Dalton transactions (Cambridge, England : 2003)'
_journal_page_first 2164
_journal_page_last 2174
_journal_paper_doi 10.1039/d2dt03984b
_journal_volume 52
_journal_year 2023
_chemical_formula_moiety 'C42 H31 N2 P2 Rh Si, 1.5(C6 H6)'
_chemical_formula_sum 'C51 H40 N2 P2 Rh Si'
_chemical_formula_weight 873.79
_space_group_crystal_system monoclinic
_space_group_IT_number 14
_space_group_name_Hall '-P 2ybc'
_space_group_name_H-M_alt 'P 1 21/c 1'
_atom_sites_solution_hydrogens geom
_atom_sites_solution_primary dual
_audit_creation_date 2022-10-18
_audit_creation_method
;
Olex2 1.5
(compiled 2022.04.07 svn.rca3783a0 for OlexSys, GUI svn.r6498)
;
_audit_update_record
;
2022-11-25 deposited with the CCDC.	2023-01-16 downloaded from the CCDC.
;
_cell_angle_alpha 90
_cell_angle_beta 95.3060(10)
_cell_angle_gamma 90
_cell_formula_units_Z 4
_cell_length_a 9.59280(10)
_cell_length_b 22.3888(2)
_cell_length_c 20.17120(10)
_cell_measurement_reflns_used 23686
_cell_measurement_temperature 150.00(10)
_cell_measurement_theta_max 73.8270
_cell_measurement_theta_min 4.3730
_cell_volume 4313.63(6)
_computing_cell_refinement 'CrysAlisPro 1.171.40.82a (Rigaku OD, 2020)'
_computing_data_collection 'CrysAlisPro 1.171.40.82a (Rigaku OD, 2020)'
_computing_data_reduction 'CrysAlisPro 1.171.40.82a (Rigaku OD, 2020)'
_computing_molecular_graphics 'Olex2 1.5 (Dolomanov et al., 2009)'
_computing_publication_material 'Olex2 1.5 (Dolomanov et al., 2009)'
_computing_structure_refinement 'SHELXL 2018/3 (Sheldrick, 2015)'
_computing_structure_solution 'ShelXT (Sheldrick, 2015)'
_diffrn_ambient_environment N~2~
_diffrn_ambient_temperature 150.00(10)
_diffrn_detector 'CCD plate'
_diffrn_detector_area_resol_mean 8.1297
_diffrn_detector_type EosS2
_diffrn_measured_fraction_theta_full 1.000
_diffrn_measured_fraction_theta_max 0.994
_diffrn_measurement_details
;
List of Runs (angles in degrees, time in seconds):

  # Type    Start    End  Width  t~exp~   \w     \q     \k     \f   Frames
#--------------------------------------------------------------------------
  1  \w      8.00  42.00   1.00    5.00    --   36.95  81.00 167.95   34
  2  \w     11.00  42.00   1.00    5.00    --   36.95  76.00 100.80   31
  3  \w      7.00  42.00   1.00    5.00    --   36.95  82.00  46.68   35
  4  \w     27.00  90.00   1.00    5.00    --   36.95-125.00 -90.00   63
  5  \w    -32.00  56.00   1.00    5.00    --   36.95 -38.00  90.00   88
  6  \w     20.00 104.00   1.00    5.00    --   36.95  57.00 -30.00   84
  7  \w      6.00  76.00   1.00    5.00    --   36.95 -99.00   0.00   70
  8  \w     27.00  90.00   1.00    5.00    --   36.95-125.00 120.00   63
  9  \w      9.00  42.00   1.00    5.00    --   36.95  80.00-157.95   33
 10  \w    -30.00  54.00   1.00    5.00    --   36.95 -57.00  90.00   84
 11  \w    103.00 178.00   1.00   20.00    --  111.00  77.00 -60.00   75
 12  \w     42.00 130.00   1.00   20.00    --  111.00 -38.00-180.00   88
 13  \w     41.00 109.00   1.00   20.00    --  111.00-111.00 120.00   68
 14  \w     42.00 106.00   1.00   20.00    --  111.00 -92.00-120.00   64
 15  \w     42.00 106.00   1.00   20.00    --  111.00 -92.00 -30.00   64
 16  \w     42.00 106.00   1.00   20.00    --  111.00 -92.00 150.00   64
 17  \w     94.00 178.00   1.00   20.00    --  111.00  50.00   0.00   84
 18  \w    103.00 178.00   1.00   20.00    --  111.00  77.00-150.00   75
 19  \w     43.00 128.00   1.00   20.00    --  111.00 -50.00 -90.00   85
 20  \w     42.00 106.00   1.00   20.00    --  111.00 -92.00-180.00   64
 21  \w     41.00 109.00   1.00   20.00    --  111.00-111.00-150.00   68
 22  \w     42.00 106.00   1.00   20.00    --  111.00 -92.00 -90.00   64
 23  \w     94.00 178.00   1.00   20.00    --  111.00  50.00  60.00   84
 24  \w     86.00 178.00   1.00   20.00    --  111.00  25.00  90.00   92
 25  \w     41.00 109.00   1.00   20.00    --  111.00-111.00 150.00   68
 26  \w     46.00 116.00   1.00   20.00    --  111.00 -50.00   0.00   70
 27  \w    150.00 178.00   1.00   20.00    --  111.00  25.00 120.00   28
 28  \w    121.00 169.00   1.00   20.00    --  111.00  64.00  90.00   48
 29  \w    138.00 163.00   1.00   20.00    --  111.00  50.00  30.00   25
 30  \w    126.00 155.00   1.00   20.00    --  111.00  42.00-130.70   29
 31  \w     82.00 115.00   1.00   20.00    --  111.00 -50.00 150.00   33
 32  \w     80.00 131.00   1.00   20.00    --  111.00 -25.00 150.00   51
 33  \w     95.00 135.00   1.00   20.00    --  111.00  50.00  30.00   40
 34  \w    115.00 171.00   1.00   20.00    --  111.00  77.00 -90.00   56
 35  \w    103.00 128.00   1.00   20.00    --  111.00  38.00  90.00   25
 36  \w     71.00 101.00   1.00   20.00    --  111.00 -77.00  90.00   30
;
_diffrn_measurement_device 'four-circle diffractometer'
_diffrn_measurement_device_type 'SuperNova, Dual, Cu at home/near, EosS2'
_diffrn_measurement_method '\w scans'
_diffrn_orient_matrix_type 'CrysAlisPro convention (1999,Acta A55,543-557)'
_diffrn_orient_matrix_UB_11 0.0227616000
_diffrn_orient_matrix_UB_12 0.0381263000
_diffrn_orient_matrix_UB_13 -0.0616715000
_diffrn_orient_matrix_UB_21 -0.1077430000
_diffrn_orient_matrix_UB_22 0.0457436000
_diffrn_orient_matrix_UB_23 0.0208348000
_diffrn_orient_matrix_UB_31 0.1177465000
_diffrn_orient_matrix_UB_32 0.0344769000
_diffrn_orient_matrix_UB_33 0.0406222000
_diffrn_radiation_monochromator mirror
_diffrn_radiation_probe x-ray
_diffrn_radiation_type 'Cu K\a'
_diffrn_radiation_wavelength 1.54184
_diffrn_reflns_av_R_equivalents 0.0281
_diffrn_reflns_av_unetI/netI 0.0213
_diffrn_reflns_Laue_measured_fraction_full 1.000
_diffrn_reflns_Laue_measured_fraction_max 0.994
_diffrn_reflns_limit_h_max 11
_diffrn_reflns_limit_h_min -10
_diffrn_reflns_limit_k_max 27
_diffrn_reflns_limit_k_min -27
_diffrn_reflns_limit_l_max 25
_diffrn_reflns_limit_l_min -22
_diffrn_reflns_number 44676
_diffrn_reflns_point_group_measured_fraction_full 1.000
_diffrn_reflns_point_group_measured_fraction_max 0.994
_diffrn_reflns_theta_full 67.684
_diffrn_reflns_theta_max 73.980
_diffrn_reflns_theta_min 3.949
_diffrn_source 'micro-focus sealed X-ray tube'
_diffrn_source_type 'SuperNova (Cu) X-ray Source'
_exptl_absorpt_coefficient_mu 4.450
_exptl_absorpt_correction_T_max 0.70019
_exptl_absorpt_correction_T_min 0.68041
_exptl_absorpt_correction_type sphere
_exptl_absorpt_process_details
;
CrysAlisPro 1.171.40.82a (Rigaku Oxford Diffraction, 2020)
Spherical absorption correction
using equivalent radius and absorption coefficient.
Empirical absorption correction using spherical harmonics,
implemented in SCALE3 ABSPACK scaling algorithm.
;
_exptl_crystal_colour 'intense red'
_exptl_crystal_density_diffrn 1.345
_exptl_crystal_description prism
_exptl_crystal_F_000 1796
_exptl_crystal_size_max 0.189
_exptl_crystal_size_mid 0.078
_exptl_crystal_size_min 0.049
_exptl_crystal_size_rad 0.047
_refine_diff_density_max 0.831
_refine_diff_density_min -0.635
_refine_diff_density_rms 0.074
_refine_ls_extinction_method none
_refine_ls_goodness_of_fit_ref 1.027
_refine_ls_hydrogen_treatment constr
_refine_ls_matrix_type full
_refine_ls_number_parameters 537
_refine_ls_number_reflns 8691
_refine_ls_number_restraints 0
_refine_ls_restrained_S_all 1.027
_refine_ls_R_factor_all 0.0347
_refine_ls_R_factor_gt 0.0316
_refine_ls_shift/su_max 0.001
_refine_ls_shift/su_mean 0.000
_refine_ls_structure_factor_coef Fsqd
_refine_ls_weighting_details 'w=1/[\s^2^(Fo^2^)+(0.0577P)^2^+3.0738P] where P=(Fo^2^+2Fc^2^)/3'
_refine_ls_weighting_scheme calc
_refine_ls_wR_factor_gt 0.0858
_refine_ls_wR_factor_ref 0.0879
_reflns_Friedel_coverage 0.000
_reflns_number_gt 7986
_reflns_number_total 8691
_reflns_threshold_expression 'I > 2\s(I)'
_cod_data_source_file d2dt03984b4.cif
_cod_data_source_block ljw-361-a_scale
_cod_depositor_comments 'Adding full bibliography for 7712131--7712137.cif.'
_cod_database_code 7712137
_shelx_shelxl_version_number 2018/3
_chemical_oxdiff_formula 'C46 H41 N2 P2 Si Rh'
_chemical_oxdiff_usercomment 'benzene standing'
_shelx_space_group_comment
;
The symmetry employed for this shelxl refinement is uniquely defined
by the following loop, which should always be used as a source of
symmetry information in preference to the above space-group names.
They are only intended as comments.
;
_olex2_refinement_description
;
1. Fixed Uiso
 At 1.2 times of:
  All C(H) groups, All C(H,H) groups
 At 1.5 times of:
  All C(H,H,H) groups
2. Others
 Fixed Sof: C18A(0.5) H18A(0.5) H18B(0.5) H18C(0.5) C17A(0.5) H17A(0.5)
 H17B(0.5) H17C(0.5) C17B(0.5) H17D(0.5) H17E(0.5) H17F(0.5) C18B(0.5)
 H18D(0.5) H18E(0.5) H18F(0.5)
3.a Secondary CH2 refined with riding coordinates:
 C5(H5A,H5B)
3.b Aromatic/amide H refined with riding coordinates:
 C7(H7), C13(H13), C33(H33), C11(H11), C8(H8), C12(H12), C9(H9), C34(H34),
 C42(H42), C20(H20), C38(H38), C39(H39), C41(H41), C40(H40), C35(H35), C36(H36),
  C22(H22), C24(H24), C21(H21), C44(H44), C23(H23), C43(H43), C45(H45),
 C48(H48), C46(H46), C47(H47), C49(H49), C51(H51), C50(H50)
3.c Idealised Me refined as rotating group:
 C18A(H18A,H18B,H18C), C17A(H17A,H17B,H17C), C16(H16A,H16B,H16C), C17B(H17D,
 H17E,H17F), C18B(H18D,H18E,H18F)
;
_ins_header
;
TITL LJW-361-a_scale in P2(1)/c 
REM P2(1)/c (#14 in standard setting)
CELL 1.54184   9.592846  22.388752  20.171152  90.0000  95.3064  90.0000
ZERR    5.00   0.000061   0.000150   0.000146   0.0000   0.0006   0.0000
LATT  1
SYMM -x, y+1/2,-z+1/2 
SFAC C H N Si P Rh
UNIT 230.00 205.00 10.00 5.00 10.00 5.00
TREF
HKLF 4
END
;
_olex2_submission_special_instructions 'No special instructions were received'
_oxdiff_exptl_absorpt_empirical_details
;
Empirical correction (ABSPACK) includes:
- Absorption correction using spherical harmonics
- Frame scaling
;
_oxdiff_exptl_absorpt_empirical_full_max 1.244
_oxdiff_exptl_absorpt_empirical_full_min 0.834
_publcif_funding_html
;
;

loop_
_space_group_symop_operation_xyz
'x, y, z'
'-x, y+1/2, -z+1/2'
'-x, -y, -z'
'x, -y-1/2, z-1/2'

loop_
_atom_site_label
_atom_site_type_symbol
_atom_site_fract_x
_atom_site_fract_y
_atom_site_fract_z
_atom_site_U_iso_or_equiv
_atom_site_adp_type
_atom_site_occupancy
_atom_site_site_symmetry_order
_atom_site_calc_flag
_atom_site_refinement_flags_posn
_atom_site_refinement_flags_adp
_atom_site_refinement_flags_occupancy
_atom_site_disorder_assembly
_atom_site_disorder_group
Rh1 Rh 0.28840(2) 0.33586(2) 0.36914(2) 0.01437(6) Uani 1 1 d . . . . .
P1 P 0.20377(5) 0.29120(2) 0.45520(2) 0.01575(11) Uani 1 1 d . . . . .
P2 P 0.37604(5) 0.39965(2) 0.29989(3) 0.01591(11) Uani 1 1 d . . . . .
Si1 Si 0.38397(7) 0.12978(3) 0.28661(3) 0.02615(14) Uani 1 1 d . . . . .
N2 N 0.32995(18) 0.46254(8) 0.41027(9) 0.0166(3) Uani 1 1 d . . . . .
N1 N 0.19489(18) 0.40951(8) 0.47951(9) 0.0164(3) Uani 1 1 d . . . . .
C6 C 0.1744(2) 0.45999(9) 0.51923(10) 0.0180(4) Uani 1 1 d . . . . .
C1 C 0.2664(2) 0.40935(9) 0.42355(10) 0.0163(4) Uani 1 1 d . . . . .
C15 C 0.2505(2) 0.51223(9) 0.50603(10) 0.0183(4) Uani 1 1 d . . . . .
C26 C 0.3262(2) 0.26200(11) 0.58487(11) 0.0243(4) Uani 1 1 d . . . . .
C7 C 0.0874(2) 0.45995(10) 0.56993(11) 0.0228(4) Uani 1 1 d . . . . .
H7 H 0.034811 0.426224 0.577787 0.027 Uiso 1 1 calc R U . . .
C25 C 0.3356(2) 0.25947(9) 0.51611(11) 0.0185(4) Uani 1 1 d . . . . .
C5 C 0.4160(2) 0.46485(9) 0.35391(10) 0.0184(4) Uani 1 1 d . . . . .
H5A H 0.514378 0.464698 0.370080 0.022 Uiso 1 1 calc R U . . .
H5B H 0.396432 0.501324 0.328806 0.022 Uiso 1 1 calc R U . . .
C32 C 0.6167(2) 0.33594(10) 0.28141(12) 0.0222(4) Uani 1 1 d . . . . .
C2 C 0.3270(2) 0.25770(10) 0.32323(10) 0.0197(4) Uani 1 1 d . . . . .
C10 C 0.2439(2) 0.56353(10) 0.54739(11) 0.0235(4) Uani 1 1 d . . . . .
C14 C 0.3352(2) 0.51336(9) 0.45199(11) 0.0184(4) Uani 1 1 d . . . . .
C13 C 0.4173(2) 0.56258(10) 0.44181(12) 0.0229(4) Uani 1 1 d . . . . .
H13 H 0.475395 0.562714 0.407359 0.027 Uiso 1 1 calc R U . . .
C33 C 0.7503(2) 0.32826(11) 0.26060(12) 0.0269(5) Uani 1 1 d . . . . .
H33 H 0.799608 0.293240 0.271136 0.032 Uiso 1 1 calc R U . . .
C27 C 0.4352(3) 0.24024(12) 0.62894(12) 0.0294(5) Uani 1 1 d . . . . .
C19 C 0.0642(2) 0.23550(10) 0.44703(10) 0.0205(4) Uani 1 1 d . . . . .
C30 C 0.4536(3) 0.23373(10) 0.49205(12) 0.0249(4) Uani 1 1 d . . . . .
C37 C 0.2575(2) 0.42847(10) 0.23130(11) 0.0198(4) Uani 1 1 d . . . . .
C31 C 0.5424(2) 0.38842(10) 0.26492(11) 0.0198(4) Uani 1 1 d . . . . .
C11 C 0.3277(3) 0.61374(10) 0.53486(12) 0.0284(5) Uani 1 1 d . . . . .
H11 H 0.324848 0.647595 0.561410 0.034 Uiso 1 1 calc R U . . .
C8 C 0.0786(3) 0.51124(11) 0.60981(12) 0.0274(5) Uani 1 1 d . . . . .
H8 H 0.019046 0.511020 0.643677 0.033 Uiso 1 1 calc R U . . .
C12 C 0.4126(3) 0.61274(11) 0.48403(13) 0.0286(5) Uani 1 1 d . . . . .
H12 H 0.468288 0.645740 0.477115 0.034 Uiso 1 1 calc R U . . .
C4 C 0.1253(2) 0.35419(10) 0.49763(11) 0.0198(4) Uani 1 1 d . . . . .
C9 C 0.1558(3) 0.56151(11) 0.59982(12) 0.0277(5) Uani 1 1 d . . . . .
H9 H 0.150111 0.594375 0.627639 0.033 Uiso 1 1 calc R U . . .
C34 C 0.8099(3) 0.37239(13) 0.22444(13) 0.0324(5) Uani 1 1 d . . . . .
H34 H 0.900157 0.367614 0.211898 0.039 Uiso 1 1 calc R U . . .
C42 C 0.1760(2) 0.47924(11) 0.23699(13) 0.0276(5) Uani 1 1 d . . . . .
H42 H 0.187287 0.502056 0.275646 0.033 Uiso 1 1 calc R U . . .
C29 C 0.5605(3) 0.21128(12) 0.53641(13) 0.0318(5) Uani 1 1 d . . . . .
C20 C -0.0690(3) 0.25120(12) 0.41909(13) 0.0309(5) Uani 1 1 d . . . . .
H20 H -0.088592 0.290833 0.408011 0.037 Uiso 1 1 calc R U . . .
C38 C 0.2367(3) 0.39443(12) 0.17346(12) 0.0322(5) Uani 1 1 d . . . . .
H38 H 0.289649 0.360145 0.168902 0.039 Uiso 1 1 calc R U . . .
C28 C 0.5521(3) 0.21492(12) 0.60444(13) 0.0329(5) Uani 1 1 d . . . . .
C3 C 0.3554(2) 0.20844(10) 0.30274(11) 0.0233(4) Uani 1 1 d . . . . .
C39 C 0.1373(3) 0.41137(15) 0.12262(14) 0.0424(7) Uani 1 1 d . . . . .
H39 H 0.123785 0.388261 0.084247 0.051 Uiso 1 1 calc R U . . .
C41 C 0.0775(3) 0.49626(13) 0.18532(15) 0.0371(6) Uani 1 1 d . . . . .
H41 H 0.024761 0.530708 0.189393 0.045 Uiso 1 1 calc R U . . .
C40 C 0.0579(3) 0.46257(14) 0.12864(14) 0.0390(6) Uani 1 1 d . . . . .
H40 H -0.008206 0.473927 0.094322 0.047 Uiso 1 1 calc R U . . .
C35 C 0.7350(3) 0.42356(13) 0.20701(16) 0.0399(6) Uani 1 1 d . . . . .
H35 H 0.774353 0.452832 0.181856 0.048 Uiso 1 1 calc R U . . .
C36 C 0.6011(3) 0.43171(11) 0.22677(14) 0.0329(6) Uani 1 1 d . . . . .
H36 H 0.550953 0.466131 0.214442 0.040 Uiso 1 1 calc R U . . .
C22 C -0.1438(3) 0.14905(15) 0.42288(14) 0.0424(7) Uani 1 1 d . . . . .
H22 H -0.213353 0.120245 0.415532 0.051 Uiso 1 1 calc R U . . .
C24 C 0.0926(3) 0.17597(11) 0.46140(13) 0.0321(5) Uani 1 1 d . . . . .
H24 H 0.181511 0.164806 0.479404 0.039 Uiso 1 1 calc R U . . .
C21 C -0.1730(3) 0.20819(14) 0.40762(15) 0.0391(6) Uani 1 1 d . . . . .
H21 H -0.262105 0.219205 0.389695 0.047 Uiso 1 1 calc R U . . .
C44 C 0.0028(3) 0.20222(14) 0.24134(16) 0.0399(6) Uani 1 1 d . . . . .
H44 H 0.046086 0.202469 0.284552 0.048 Uiso 1 1 calc R U . . .
C23 C -0.0107(4) 0.13278(13) 0.44915(15) 0.0435(7) Uani 1 1 d . . . . .
H23 H 0.009555 0.092898 0.458607 0.052 Uiso 1 1 calc R U . . .
C43 C 0.0341(3) 0.24562(14) 0.19673(16) 0.0419(7) Uani 1 1 d . . . . .
H43 H 0.099343 0.275022 0.209856 0.050 Uiso 1 1 calc R U . . .
C45 C -0.0931(4) 0.15833(16) 0.2215(2) 0.0570(9) Uani 1 1 d . . . . .
H45 H -0.115748 0.129152 0.251560 0.068 Uiso 1 1 calc R U . . .
C48 C -0.0307(3) 0.24593(18) 0.13244(18) 0.0516(8) Uani 1 1 d . . . . .
H48 H -0.010396 0.275817 0.102804 0.062 Uiso 1 1 calc R U . . .
C46 C -0.1557(4) 0.15784(19) 0.1567(2) 0.0673(12) Uani 1 1 d . . . . .
H46 H -0.218480 0.127649 0.143038 0.081 Uiso 1 1 calc R U . . .
C47 C -0.1254(4) 0.2018(2) 0.11265(19) 0.0614(11) Uani 1 1 d . . . . .
H47 H -0.168880 0.201658 0.069477 0.074 Uiso 1 1 calc R U . . .
C49 C 0.4031(6) 0.5443(2) -0.0180(3) 0.0847(16) Uani 1 1 d . . . . .
H49 H 0.337963 0.573985 -0.030032 0.102 Uiso 1 1 calc R U . . .
C51 C 0.4692(6) 0.45563(19) 0.0433(2) 0.0817(15) Uani 1 1 d . . . . .
H51 H 0.447818 0.425680 0.072692 0.098 Uiso 1 1 calc R U . . .
C50 C 0.3720(6) 0.4998(2) 0.0256(3) 0.0870(17) Uani 1 1 d . . . . .
H50 H 0.285618 0.499534 0.043060 0.104 Uiso 1 1 calc R U . . .
C18A C 0.5655(17) 0.1088(8) 0.3007(8) 0.070(5) Uani 0.5 1 d . . P A 1
H18A H 0.619128 0.130815 0.271126 0.105 Uiso 0.5 1 calc R U P A 1
H18B H 0.574886 0.066780 0.292625 0.105 Uiso 0.5 1 calc R U P A 1
H18C H 0.599264 0.117535 0.345978 0.105 Uiso 0.5 1 calc R U P A 1
C17A C 0.2776(11) 0.0866(5) 0.3445(7) 0.064(4) Uani 0.5 1 d . . P A 1
H17A H 0.313004 0.094270 0.389805 0.096 Uiso 0.5 1 calc R U P A 1
H17B H 0.284191 0.044666 0.335408 0.096 Uiso 0.5 1 calc R U P A 1
H17C H 0.181454 0.098912 0.337833 0.096 Uiso 0.5 1 calc R U P A 1
C16 C 0.2989(5) 0.10470(17) 0.2057(2) 0.0719(14) Uani 1 1 d . . . . .
H16A H 0.201764 0.115626 0.202322 0.108 Uiso 1 1 calc R U . . .
H16B H 0.307110 0.062093 0.202358 0.108 Uiso 1 1 calc R U . . .
H16C H 0.343622 0.123303 0.170414 0.108 Uiso 1 1 calc R U . . .
C17B C 0.3531(17) 0.0868(6) 0.3621(6) 0.087(5) Uani 0.5 1 d . . P A 2
H17D H 0.406396 0.103974 0.399974 0.131 Uiso 0.5 1 calc R U P A 2
H17E H 0.381544 0.046100 0.356747 0.131 Uiso 0.5 1 calc R U P A 2
H17F H 0.255316 0.087984 0.368692 0.131 Uiso 0.5 1 calc R U P A 2
C18B C 0.5764(19) 0.1206(7) 0.2712(8) 0.066(4) Uani 0.5 1 d . . P A 2
H18D H 0.591029 0.135921 0.228008 0.100 Uiso 0.5 1 calc R U P A 2
H18E H 0.600864 0.078977 0.273425 0.100 Uiso 0.5 1 calc R U P A 2
H18F H 0.633911 0.142121 0.304596 0.100 Uiso 0.5 1 calc R U P A 2

loop_
_atom_site_aniso_label
_atom_site_aniso_U_11
_atom_site_aniso_U_22
_atom_site_aniso_U_33
_atom_site_aniso_U_23
_atom_site_aniso_U_13
_atom_site_aniso_U_12
Rh1 0.01866(9) 0.01129(9) 0.01368(9) -0.00033(5) 0.00432(6) -0.00089(5)
P1 0.0197(2) 0.0130(2) 0.0151(2) 0.00073(18) 0.00456(18) -0.00152(18)
P2 0.0179(2) 0.0140(2) 0.0165(2) 0.00143(18) 0.00551(18) -0.00014(17)
Si1 0.0319(3) 0.0176(3) 0.0285(3) -0.0076(2) 0.0007(2) 0.0029(2)
N2 0.0190(8) 0.0134(8) 0.0175(8) -0.0013(6) 0.0028(6) -0.0002(6)
N1 0.0182(8) 0.0146(8) 0.0167(8) -0.0013(6) 0.0038(6) 0.0006(6)
C6 0.0196(9) 0.0173(10) 0.0163(9) -0.0023(8) -0.0032(7) 0.0050(7)
C1 0.0165(9) 0.0166(9) 0.0157(9) 0.0016(7) 0.0005(7) 0.0009(7)
C15 0.0190(9) 0.0160(10) 0.0188(10) -0.0027(8) -0.0042(8) 0.0041(7)
C26 0.0271(11) 0.0268(11) 0.0194(10) 0.0033(9) 0.0049(8) -0.0034(9)
C7 0.0255(10) 0.0244(11) 0.0186(10) -0.0015(8) 0.0026(8) 0.0045(8)
C25 0.0221(10) 0.0141(9) 0.0193(10) 0.0008(7) 0.0022(8) -0.0039(7)
C5 0.0200(9) 0.0161(9) 0.0197(10) 0.0010(8) 0.0041(8) -0.0018(7)
C32 0.0215(10) 0.0236(11) 0.0214(11) -0.0042(8) 0.0020(8) 0.0021(8)
C2 0.0227(10) 0.0188(10) 0.0181(10) 0.0001(8) 0.0050(8) -0.0036(8)
C10 0.0269(11) 0.0199(10) 0.0219(10) -0.0062(8) -0.0077(8) 0.0067(8)
C14 0.0193(9) 0.0140(9) 0.0205(10) -0.0014(8) -0.0050(7) 0.0032(7)
C13 0.0227(10) 0.0172(10) 0.0279(11) -0.0012(9) -0.0018(8) -0.0014(8)
C33 0.0218(11) 0.0321(12) 0.0266(12) -0.0083(9) 0.0010(9) 0.0061(9)
C27 0.0340(12) 0.0347(13) 0.0192(11) 0.0054(9) 0.0014(9) -0.0044(10)
C19 0.0262(10) 0.0215(10) 0.0145(9) -0.0017(8) 0.0062(8) -0.0052(8)
C30 0.0302(11) 0.0220(11) 0.0229(11) -0.0008(9) 0.0048(9) 0.0039(9)
C37 0.0192(9) 0.0206(10) 0.0202(10) 0.0034(8) 0.0060(8) -0.0031(8)
C31 0.0195(9) 0.0200(10) 0.0208(10) -0.0016(8) 0.0057(8) -0.0011(8)
C11 0.0335(12) 0.0187(11) 0.0309(12) -0.0095(9) -0.0090(10) 0.0020(9)
C8 0.0302(11) 0.0315(12) 0.0205(11) -0.0055(9) 0.0023(9) 0.0100(9)
C12 0.0317(12) 0.0174(10) 0.0346(13) -0.0040(9) -0.0075(10) -0.0031(9)
C4 0.0244(10) 0.0162(10) 0.0199(10) -0.0013(8) 0.0087(8) -0.0017(8)
C9 0.0361(12) 0.0248(11) 0.0211(11) -0.0096(9) -0.0037(9) 0.0095(9)
C34 0.0219(11) 0.0401(14) 0.0369(13) -0.0109(11) 0.0121(10) -0.0025(10)
C42 0.0229(11) 0.0273(12) 0.0325(12) -0.0004(10) 0.0017(9) 0.0017(9)
C29 0.0317(12) 0.0325(13) 0.0311(13) 0.0048(10) 0.0022(10) 0.0101(10)
C20 0.0269(12) 0.0291(12) 0.0364(13) -0.0029(10) 0.0010(10) -0.0036(10)
C38 0.0384(13) 0.0347(13) 0.0235(12) -0.0031(10) 0.0023(10) 0.0044(11)
C28 0.0338(13) 0.0343(13) 0.0296(13) 0.0073(10) -0.0026(10) 0.0010(10)
C3 0.0277(11) 0.0212(11) 0.0210(10) -0.0052(8) 0.0029(8) 0.0000(8)
C39 0.0486(16) 0.0559(18) 0.0216(12) -0.0014(12) -0.0027(11) -0.0005(14)
C41 0.0263(12) 0.0329(14) 0.0514(17) 0.0097(12) -0.0006(11) 0.0039(10)
C40 0.0293(12) 0.0502(17) 0.0360(14) 0.0183(13) -0.0051(10) -0.0024(11)
C35 0.0334(13) 0.0372(14) 0.0532(17) 0.0050(13) 0.0254(12) -0.0052(11)
C36 0.0306(12) 0.0246(12) 0.0464(15) 0.0069(11) 0.0188(11) 0.0008(9)
C22 0.0494(16) 0.0446(16) 0.0328(14) -0.0018(12) 0.0016(12) -0.0301(14)
C24 0.0402(14) 0.0231(11) 0.0315(13) 0.0029(10) -0.0054(10) -0.0085(10)
C21 0.0283(12) 0.0491(17) 0.0394(15) -0.0055(13) 0.0013(11) -0.0140(12)
C44 0.0239(12) 0.0506(17) 0.0448(16) -0.0083(13) 0.0010(11) 0.0077(11)
C23 0.0622(19) 0.0264(13) 0.0397(15) 0.0063(11) -0.0075(13) -0.0184(13)
C43 0.0262(12) 0.0469(16) 0.0541(18) -0.0111(14) 0.0107(12) 0.0033(11)
C45 0.0387(17) 0.0472(19) 0.083(3) 0.0055(17) -0.0057(17) 0.0001(13)
C48 0.0382(16) 0.069(2) 0.0503(18) 0.0015(16) 0.0172(14) 0.0163(15)
C46 0.0443(19) 0.062(2) 0.091(3) -0.028(2) -0.018(2) -0.0032(16)
C47 0.0410(17) 0.092(3) 0.0491(19) -0.026(2) -0.0063(14) 0.0194(18)
C49 0.131(4) 0.047(2) 0.084(3) 0.006(2) 0.056(3) 0.010(2)
C51 0.140(5) 0.047(2) 0.067(3) 0.0069(19) 0.057(3) -0.004(2)
C50 0.130(4) 0.054(2) 0.089(3) 0.001(2) 0.070(3) 0.000(3)
C18A 0.026(4) 0.038(5) 0.140(15) -0.017(8) -0.016(8) 0.004(3)
C17A 0.086(7) 0.022(3) 0.091(10) 0.005(5) 0.051(7) -0.002(5)
C16 0.082(3) 0.046(2) 0.079(3) -0.041(2) -0.037(2) 0.0286(19)
C17B 0.189(16) 0.030(4) 0.049(6) -0.001(4) 0.040(9) 0.023(9)
C18B 0.037(5) 0.059(10) 0.100(10) -0.047(8) -0.010(7) 0.014(6)

loop_
_atom_type_symbol
_atom_type_description
_atom_type_scat_dispersion_real
_atom_type_scat_dispersion_imag
_atom_type_scat_source
C C 0.0181 0.0091 'International Tables Vol C Tables 4.2.6.8 and 6.1.1.4'
H H 0.0000 0.0000 'International Tables Vol C Tables 4.2.6.8 and 6.1.1.4'
N N 0.0311 0.0180 'International Tables Vol C Tables 4.2.6.8 and 6.1.1.4'
P P 0.2955 0.4335 'International Tables Vol C Tables 4.2.6.8 and 6.1.1.4'
Rh Rh 0.0927 3.6045 'International Tables Vol C Tables 4.2.6.8 and 6.1.1.4'
Si Si 0.2541 0.3302 'International Tables Vol C Tables 4.2.6.8 and 6.1.1.4'

loop_
_exptl_crystal_face_index_h
_exptl_crystal_face_index_k
_exptl_crystal_face_index_l
_exptl_crystal_face_perp_dist
-1 -13 -6 0.0339
0 13 6 0.0260
6 -3 3 0.0794
-6 3 -3 0.0742
0 9 -10 0.0222
-1 -10 10 0.0202

loop_
_geom_angle_atom_site_label_1
_geom_angle_atom_site_label_2
_geom_angle_atom_site_label_3
_geom_angle
_geom_angle_site_symmetry_1
_geom_angle_site_symmetry_3
_geom_angle_publ_flag
P2 Rh1 P1 165.88(2) . . ?
C1 Rh1 P1 82.92(6) . . ?
C1 Rh1 P2 83.17(6) . . ?
C1 Rh1 C2 173.04(8) . . ?
C2 Rh1 P1 93.66(6) . . ?
C2 Rh1 P2 99.90(6) . . ?
C25 P1 Rh1 114.91(7) . . ?
C25 P1 C19 104.58(10) . . ?
C25 P1 C4 105.80(10) . . ?
C19 P1 Rh1 123.70(7) . . ?
C19 P1 C4 103.69(10) . . ?
C4 P1 Rh1 102.28(7) . . ?
C5 P2 Rh1 102.02(7) . . ?
C37 P2 Rh1 117.35(7) . . ?
C37 P2 C5 104.44(10) . . ?
C31 P2 Rh1 123.51(7) . . ?
C31 P2 C5 101.37(10) . . ?
C31 P2 C37 105.18(10) . . ?
C3 Si1 C17A 106.7(4) . . ?
C3 Si1 C16 113.09(14) . . ?
C3 Si1 C17B 108.6(4) . . ?
C3 Si1 C18B 107.3(5) . . ?
C18A Si1 C3 112.6(6) . . ?
C18A Si1 C17A 109.8(6) . . ?
C18A Si1 C16 113.8(6) . . ?
C16 Si1 C17A 99.9(5) . . ?
C16 Si1 C17B 118.6(5) . . ?
C16 Si1 C18B 100.3(5) . . ?
C17B Si1 C18B 107.9(7) . . ?
C1 N2 C5 118.23(17) . . ?
C1 N2 C14 124.97(18) . . ?
C14 N2 C5 116.20(17) . . ?
C6 N1 C4 116.36(17) . . ?
C1 N1 C6 125.13(18) . . ?
C1 N1 C4 118.37(17) . . ?
N1 C6 C15 116.97(19) . . ?
C7 C6 N1 123.2(2) . . ?
C7 C6 C15 119.8(2) . . ?
N2 C1 Rh1 122.30(15) . . ?
N1 C1 Rh1 122.61(15) . . ?
N1 C1 N2 114.95(18) . . ?
C6 C15 C10 120.2(2) . . ?
C6 C15 C14 120.05(19) . . ?
C14 C15 C10 119.7(2) . . ?
C27 C26 C25 120.3(2) . . ?
C6 C7 H7 120.1 . . ?
C6 C7 C8 119.7(2) . . ?
C8 C7 H7 120.1 . . ?
C26 C25 P1 123.22(17) . . ?
C30 C25 P1 117.41(17) . . ?
C30 C25 C26 119.3(2) . . ?
P2 C5 H5A 109.8 . . ?
P2 C5 H5B 109.8 . . ?
N2 C5 P2 109.27(13) . . ?
N2 C5 H5A 109.8 . . ?
N2 C5 H5B 109.8 . . ?
H5A C5 H5B 108.3 . . ?
C33 C32 C31 119.6(2) . . ?
C3 C2 Rh1 172.7(2) . . ?
C11 C10 C15 118.6(2) . . ?
C9 C10 C15 118.3(2) . . ?
C9 C10 C11 123.1(2) . . ?
N2 C14 C15 116.85(19) . . ?
C13 C14 N2 122.9(2) . . ?
C13 C14 C15 120.2(2) . . ?
C14 C13 H13 120.2 . . ?
C14 C13 C12 119.6(2) . . ?
C12 C13 H13 120.2 . . ?
C32 C33 H33 119.8 . . ?
C34 C33 C32 120.4(2) . . ?
C34 C33 H33 119.8 . . ?
C28 C27 C26 119.9(2) . . ?
C20 C19 P1 120.12(18) . . ?
C24 C19 P1 120.66(18) . . ?
C24 C19 C20 118.8(2) . . ?
C29 C30 C25 119.9(2) . . ?
C42 C37 P2 122.82(18) . . ?
C42 C37 C38 118.6(2) . . ?
C38 C37 P2 118.22(18) . . ?
C32 C31 P2 118.02(17) . . ?
C36 C31 P2 122.21(18) . . ?
C36 C31 C32 119.6(2) . . ?
C10 C11 H11 119.8 . . ?
C12 C11 C10 120.5(2) . . ?
C12 C11 H11 119.8 . . ?
C7 C8 H8 119.2 . . ?
C9 C8 C7 121.5(2) . . ?
C9 C8 H8 119.2 . . ?
C13 C12 H12 119.3 . . ?
C11 C12 C13 121.3(2) . . ?
C11 C12 H12 119.3 . . ?
N1 C4 P1 108.33(13) . . ?
C10 C9 H9 119.9 . . ?
C8 C9 C10 120.3(2) . . ?
C8 C9 H9 119.9 . . ?
C33 C34 H34 120.1 . . ?
C35 C34 C33 119.7(2) . . ?
C35 C34 H34 120.1 . . ?
C37 C42 H42 119.7 . . ?
C37 C42 C41 120.6(2) . . ?
C41 C42 H42 119.7 . . ?
C28 C29 C30 120.6(2) . . ?
C19 C20 H20 119.7 . . ?
C21 C20 C19 120.7(3) . . ?
C21 C20 H20 119.7 . . ?
C37 C38 H38 119.8 . . ?
C39 C38 C37 120.4(3) . . ?
C39 C38 H38 119.8 . . ?
C29 C28 C27 120.0(2) . . ?
C2 C3 Si1 168.9(2) . . ?
C38 C39 H39 119.8 . . ?
C38 C39 C40 120.4(3) . . ?
C40 C39 H39 119.8 . . ?
C42 C41 H41 119.8 . . ?
C40 C41 C42 120.4(3) . . ?
C40 C41 H41 119.8 . . ?
C39 C40 H40 120.2 . . ?
C41 C40 C39 119.6(2) . . ?
C41 C40 H40 120.2 . . ?
C34 C35 H35 119.7 . . ?
C34 C35 C36 120.6(2) . . ?
C36 C35 H35 119.7 . . ?
C31 C36 C35 120.0(2) . . ?
C31 C36 H36 120.0 . . ?
C35 C36 H36 120.0 . . ?
C21 C22 H22 120.1 . . ?
C21 C22 C23 119.9(2) . . ?
C23 C22 H22 120.1 . . ?
C19 C24 H24 119.7 . . ?
C19 C24 C23 120.6(3) . . ?
C23 C24 H24 119.7 . . ?
C20 C21 H21 120.0 . . ?
C22 C21 C20 119.9(3) . . ?
C22 C21 H21 120.0 . . ?
C43 C44 H44 120.2 . . ?
C43 C44 C45 119.5(3) . . ?
C45 C44 H44 120.2 . . ?
C22 C23 C24 120.1(3) . . ?
C22 C23 H23 119.9 . . ?
C24 C23 H23 119.9 . . ?
C44 C43 H43 119.7 . . ?
C44 C43 C48 120.6(3) . . ?
C48 C43 H43 119.7 . . ?
C44 C45 H45 120.1 . . ?
C44 C45 C46 119.8(4) . . ?
C46 C45 H45 120.1 . . ?
C43 C48 H48 120.2 . . ?
C47 C48 C43 119.7(4) . . ?
C47 C48 H48 120.2 . . ?
C45 C46 H46 119.8 . . ?
C47 C46 C45 120.3(3) . . ?
C47 C46 H46 119.8 . . ?
C48 C47 H47 120.0 . . ?
C46 C47 C48 120.0(3) . . ?
C46 C47 H47 120.0 . . ?
C51 C49 H49 120.2 3_665 . ?
C51 C49 C50 119.6(5) 3_665 . ?
C50 C49 H49 120.2 . . ?
C49 C51 H51 119.8 3_665 . ?
C49 C51 C50 120.4(4) 3_665 . ?
C50 C51 H51 119.8 . . ?
C49 C50 C51 120.0(5) . . ?
C49 C50 H50 120.0 . . ?
C51 C50 H50 120.0 . . ?
Si1 C18A H18A 109.5 . . ?
Si1 C18A H18B 109.5 . . ?
Si1 C18A H18C 109.5 . . ?
H18A C18A H18B 109.5 . . ?
H18A C18A H18C 109.5 . . ?
H18B C18A H18C 109.5 . . ?
Si1 C17A H17A 109.5 . . ?
Si1 C17A H17B 109.5 . . ?
Si1 C17A H17C 109.5 . . ?
H17A C17A H17B 109.5 . . ?
H17A C17A H17C 109.5 . . ?
H17B C17A H17C 109.5 . . ?
Si1 C16 H16A 109.5 . . ?
Si1 C16 H16B 109.5 . . ?
Si1 C16 H16C 109.5 . . ?
H16A C16 H16B 109.5 . . ?
H16A C16 H16C 109.5 . . ?
H16B C16 H16C 109.5 . . ?
Si1 C17B H17D 109.5 . . ?
Si1 C17B H17E 109.5 . . ?
Si1 C17B H17F 109.5 . . ?
H17D C17B H17E 109.5 . . ?
H17D C17B H17F 109.5 . . ?
H17E C17B H17F 109.5 . . ?
Si1 C18B H18D 109.5 . . ?
Si1 C18B H18E 109.5 . . ?
Si1 C18B H18F 109.5 . . ?
H18D C18B H18E 109.5 . . ?
H18D C18B H18F 109.5 . . ?
H18E C18B H18F 109.5 . . ?

loop_
_geom_bond_atom_site_label_1
_geom_bond_atom_site_label_2
_geom_bond_distance
_geom_bond_site_symmetry_2
_geom_bond_publ_flag
Rh1 P1 2.2209(5) . ?
Rh1 P2 2.2171(5) . ?
Rh1 C1 2.000(2) . ?
Rh1 C2 2.030(2) . ?
P1 C25 1.824(2) . ?
P1 C19 1.826(2) . ?
P1 C4 1.846(2) . ?
P2 C5 1.840(2) . ?
P2 C37 1.825(2) . ?
P2 C31 1.821(2) . ?
Si1 C3 1.816(2) . ?
Si1 C18A 1.801(17) . ?
Si1 C17A 1.887(11) . ?
Si1 C16 1.843(3) . ?
Si1 C17B 1.848(13) . ?
Si1 C18B 1.911(17) . ?
N2 C1 1.375(3) . ?
N2 C5 1.466(3) . ?
N2 C14 1.413(3) . ?
N1 C6 1.410(3) . ?
N1 C1 1.374(3) . ?
N1 C4 1.469(3) . ?
C6 C15 1.417(3) . ?
C6 C7 1.378(3) . ?
C15 C10 1.424(3) . ?
C15 C14 1.419(3) . ?
C26 C25 1.399(3) . ?
C26 C27 1.396(3) . ?
C7 H7 0.9300 . ?
C7 C8 1.409(3) . ?
C25 C30 1.396(3) . ?
C5 H5A 0.9700 . ?
C5 H5B 0.9700 . ?
C32 C33 1.396(3) . ?
C32 C31 1.398(3) . ?
C2 C3 1.218(3) . ?
C10 C11 1.418(3) . ?
C10 C9 1.414(3) . ?
C14 C13 1.381(3) . ?
C13 H13 0.9300 . ?
C13 C12 1.413(3) . ?
C33 H33 0.9300 . ?
C33 C34 1.383(4) . ?
C27 C28 1.388(4) . ?
C19 C20 1.393(3) . ?
C19 C24 1.386(3) . ?
C30 C29 1.392(3) . ?
C37 C42 1.391(3) . ?
C37 C38 1.392(3) . ?
C31 C36 1.389(3) . ?
C11 H11 0.9300 . ?
C11 C12 1.367(4) . ?
C8 H8 0.9300 . ?
C8 C9 1.372(4) . ?
C12 H12 0.9300 . ?
C9 H9 0.9300 . ?
C34 H34 0.9300 . ?
C34 C35 1.380(4) . ?
C42 H42 0.9300 . ?
C42 C41 1.394(4) . ?
C29 C28 1.385(4) . ?
C20 H20 0.9300 . ?
C20 C21 1.390(4) . ?
C38 H38 0.9300 . ?
C38 C39 1.387(4) . ?
C39 H39 0.9300 . ?
C39 C40 1.388(5) . ?
C41 H41 0.9300 . ?
C41 C40 1.368(4) . ?
C40 H40 0.9300 . ?
C35 H35 0.9300 . ?
C35 C36 1.392(3) . ?
C36 H36 0.9300 . ?
C22 H22 0.9300 . ?
C22 C21 1.382(5) . ?
C22 C23 1.385(5) . ?
C24 H24 0.9300 . ?
C24 C23 1.390(4) . ?
C21 H21 0.9300 . ?
C44 H44 0.9300 . ?
C44 C43 1.376(5) . ?
C44 C45 1.380(5) . ?
C23 H23 0.9300 . ?
C43 H43 0.9300 . ?
C43 C48 1.385(5) . ?
C45 H45 0.9300 . ?
C45 C46 1.387(6) . ?
C48 H48 0.9300 . ?
C48 C47 1.376(6) . ?
C46 H46 0.9300 . ?
C46 C47 1.375(6) . ?
C47 H47 0.9300 . ?
C49 H49 0.9300 . ?
C49 C51 1.370(7) 3_665 ?
C49 C50 1.378(6) . ?
C51 H51 0.9300 . ?
C51 C50 1.384(7) . ?
C50 H50 0.9300 . ?
C18A H18A 0.9600 . ?
C18A H18B 0.9600 . ?
C18A H18C 0.9600 . ?
C17A H17A 0.9600 . ?
C17A H17B 0.9600 . ?
C17A H17C 0.9600 . ?
C16 H16A 0.9600 . ?
C16 H16B 0.9600 . ?
C16 H16C 0.9600 . ?
C17B H17D 0.9600 . ?
C17B H17E 0.9600 . ?
C17B H17F 0.9600 . ?
C18B H18D 0.9600 . ?
C18B H18E 0.9600 . ?
C18B H18F 0.9600 . ?

loop_
_geom_torsion_atom_site_label_1
_geom_torsion_atom_site_label_2
_geom_torsion_atom_site_label_3
_geom_torsion_atom_site_label_4
_geom_torsion
_geom_torsion_site_symmetry_1
_geom_torsion_site_symmetry_2
_geom_torsion_site_symmetry_3
_geom_torsion_site_symmetry_4
_geom_torsion_publ_flag
Rh1 P1 C25 C26 140.73(16) . . . . ?
Rh1 P1 C25 C30 -36.61(19) . . . . ?
Rh1 P1 C19 C20 -63.6(2) . . . . ?
Rh1 P1 C19 C24 109.15(19) . . . . ?
Rh1 P1 C4 N1 -23.86(15) . . . . ?
Rh1 P2 C5 N2 -22.45(14) . . . . ?
Rh1 P2 C37 C42 88.21(19) . . . . ?
Rh1 P2 C37 C38 -84.47(19) . . . . ?
Rh1 P2 C31 C32 1.7(2) . . . . ?
Rh1 P2 C31 C36 -173.72(18) . . . . ?
P1 C25 C30 C29 177.06(19) . . . . ?
P1 C19 C20 C21 174.7(2) . . . . ?
P1 C19 C24 C23 -173.8(2) . . . . ?
P2 C37 C42 C41 -173.90(19) . . . . ?
P2 C37 C38 C39 173.5(2) . . . . ?
P2 C31 C36 C35 173.3(2) . . . . ?
N2 C14 C13 C12 177.3(2) . . . . ?
N1 C6 C15 C10 -175.05(18) . . . . ?
N1 C6 C15 C14 4.1(3) . . . . ?
N1 C6 C7 C8 176.45(19) . . . . ?
C6 N1 C1 Rh1 -179.09(14) . . . . ?
C6 N1 C1 N2 5.2(3) . . . . ?
C6 N1 C4 P1 -164.80(14) . . . . ?
C6 C15 C10 C11 176.50(19) . . . . ?
C6 C15 C10 C9 -2.4(3) . . . . ?
C6 C15 C14 N2 4.9(3) . . . . ?
C6 C15 C14 C13 -175.37(19) . . . . ?
C6 C7 C8 C9 -0.6(3) . . . . ?
C1 N2 C5 P2 16.1(2) . . . . ?
C1 N2 C14 C15 -10.2(3) . . . . ?
C1 N2 C14 C13 170.1(2) . . . . ?
C1 N1 C6 C15 -9.8(3) . . . . ?
C1 N1 C6 C7 171.55(19) . . . . ?
C1 N1 C4 P1 19.3(2) . . . . ?
C15 C6 C7 C8 -2.2(3) . . . . ?
C15 C10 C11 C12 0.1(3) . . . . ?
C15 C10 C9 C8 -0.4(3) . . . . ?
C15 C14 C13 C12 -2.3(3) . . . . ?
C26 C25 C30 C29 -0.4(3) . . . . ?
C26 C27 C28 C29 0.0(4) . . . . ?
C7 C6 C15 C10 3.7(3) . . . . ?
C7 C6 C15 C14 -177.14(19) . . . . ?
C7 C8 C9 C10 1.9(4) . . . . ?
C25 P1 C19 C20 162.26(19) . . . . ?
C25 P1 C19 C24 -25.0(2) . . . . ?
C25 P1 C4 N1 96.77(15) . . . . ?
C25 C26 C27 C28 -1.3(4) . . . . ?
C25 C30 C29 C28 -0.9(4) . . . . ?
C5 P2 C37 C42 -23.8(2) . . . . ?
C5 P2 C37 C38 163.50(18) . . . . ?
C5 P2 C31 C32 114.53(18) . . . . ?
C5 P2 C31 C36 -60.9(2) . . . . ?
C5 N2 C1 Rh1 0.3(2) . . . . ?
C5 N2 C1 N1 176.06(17) . . . . ?
C5 N2 C14 C15 178.86(17) . . . . ?
C5 N2 C14 C13 -0.8(3) . . . . ?
C32 C33 C34 C35 -2.0(4) . . . . ?
C32 C31 C36 C35 -2.1(4) . . . . ?
C10 C15 C14 N2 -175.90(17) . . . . ?
C10 C15 C14 C13 3.8(3) . . . . ?
C10 C11 C12 C13 1.4(4) . . . . ?
C14 N2 C1 Rh1 -170.47(15) . . . . ?
C14 N2 C1 N1 5.3(3) . . . . ?
C14 N2 C5 P2 -172.31(14) . . . . ?
C14 C15 C10 C11 -2.7(3) . . . . ?
C14 C15 C10 C9 178.44(19) . . . . ?
C14 C13 C12 C11 -0.3(3) . . . . ?
C33 C32 C31 P2 -174.12(18) . . . . ?
C33 C32 C31 C36 1.4(3) . . . . ?
C33 C34 C35 C36 1.4(5) . . . . ?
C27 C26 C25 P1 -175.83(18) . . . . ?
C27 C26 C25 C30 1.5(3) . . . . ?
C19 P1 C25 C26 -80.4(2) . . . . ?
C19 P1 C25 C30 102.23(18) . . . . ?
C19 P1 C4 N1 -153.47(14) . . . . ?
C19 C20 C21 C22 -1.2(4) . . . . ?
C19 C24 C23 C22 -0.6(5) . . . . ?
C30 C29 C28 C27 1.1(4) . . . . ?
C37 P2 C5 N2 100.22(15) . . . . ?
C37 P2 C31 C32 -136.93(18) . . . . ?
C37 P2 C31 C36 47.7(2) . . . . ?
C37 C42 C41 C40 1.2(4) . . . . ?
C37 C38 C39 C40 0.3(4) . . . . ?
C31 P2 C5 N2 -150.65(14) . . . . ?
C31 P2 C37 C42 -130.14(19) . . . . ?
C31 P2 C37 C38 57.2(2) . . . . ?
C31 C32 C33 C34 0.6(4) . . . . ?
C11 C10 C9 C8 -179.2(2) . . . . ?
C4 P1 C25 C26 28.7(2) . . . . ?
C4 P1 C25 C30 -148.65(17) . . . . ?
C4 P1 C19 C20 51.6(2) . . . . ?
C4 P1 C19 C24 -135.7(2) . . . . ?
C4 N1 C6 C15 174.66(17) . . . . ?
C4 N1 C6 C7 -4.0(3) . . . . ?
C4 N1 C1 Rh1 -3.6(2) . . . . ?
C4 N1 C1 N2 -179.33(17) . . . . ?
C9 C10 C11 C12 179.0(2) . . . . ?
C34 C35 C36 C31 0.7(5) . . . . ?
C42 C37 C38 C39 0.5(4) . . . . ?
C42 C41 C40 C39 -0.3(4) . . . . ?
C20 C19 C24 C23 -1.0(4) . . . . ?
C38 C37 C42 C41 -1.3(4) . . . . ?
C38 C39 C40 C41 -0.4(5) . . . . ?
C24 C19 C20 C21 1.9(4) . . . . ?
C21 C22 C23 C24 1.3(5) . . . . ?
C44 C43 C48 C47 -1.2(4) . . . . ?
C44 C45 C46 C47 -1.7(6) . . . . ?
C23 C22 C21 C20 -0.4(5) . . . . ?
C43 C44 C45 C46 0.9(5) . . . . ?
C43 C48 C47 C46 0.3(5) . . . . ?
C45 C44 C43 C48 0.6(4) . . . . ?
C45 C46 C47 C48 1.1(6) . . . . ?
C49 C51 C50 C49 0.1(9) 3_665 . . . ?
C51 C49 C50 C51 -0.1(9) 3_665 . . . ?
C18A Si1 C3 C2 -105.9(12) . . . . ?
C17A Si1 C3 C2 14.6(12) . . . . ?
C16 Si1 C3 C2 123.4(11) . . . . ?
C17B Si1 C3 C2 -10.5(12) . . . . ?
C18B Si1 C3 C2 -126.9(12) . . . . ?

loop_
_exptl_oxdiff_crystal_face_indexfrac_h
_exptl_oxdiff_crystal_face_indexfrac_k
_exptl_oxdiff_crystal_face_indexfrac_l
_exptl_oxdiff_crystal_face_x
_exptl_oxdiff_crystal_face_y
_exptl_oxdiff_crystal_face_z
-0.6409 -12.8840 -5.7504 -0.1512 -0.6401 -0.7533
0.1986 13.1304 5.5271 0.1643 0.6944 0.7006
5.7712 -2.9228 3.0329 -0.1671 -0.6923 0.7020
-5.7709 2.9379 -3.0265 0.1673 0.6931 -0.7012
0.2092 9.1271 -10.1763 0.9803 0.1829 -0.0741
-0.5659 -9.7564 9.6993 -0.9830 -0.1832 -0.0090
